data_7043234
loop_
_publ_author_name
'Bhattacharyya, Sudipta'
'Purkait, Kallol'
'Mukherjee, Arindam'

_publ_section_title
;
 Ruthenium(II) p-Cymene Complexes of a Benzimidazole based Ligand Capable
 of VEGFR2 Inhibition: Hydrolysis, Reactivity and Cytotoxicity Studies
;
_journal_name_full 'Dalton Trans.'
_journal_paper_doi 10.1039/C7DT00938K
_journal_year 2017
_chemical_formula_sum 'C28 H34 Cl2 N6 Ru'
_chemical_formula_weight 626.58
_chemical_name_systematic
; 
 ? 
;
_space_group_IT_number 14
_symmetry_cell_setting monoclinic
_symmetry_space_group_name_Hall '-P 2yn'
_symmetry_space_group_name_H-M 'P 1 21/n 1'
_atom_sites_solution_hydrogens geom
_atom_sites_solution_primary direct
_atom_sites_solution_secondary difmap
_audit_creation_method SHELXL-97
_audit_update_record
;
2016-09-29 deposited with the CCDC.
2017-06-05 downloaded from the CCDC.
;
_cell_angle_alpha 90.00
_cell_angle_beta 112.062(5)
_cell_angle_gamma 90.00
_cell_formula_units_Z 4
_cell_length_a 14.396(3)
_cell_length_b 11.675(3)
_cell_length_c 18.230(4)
_cell_measurement_reflns_used 6176
_cell_measurement_temperature 273(2)
_cell_measurement_theta_max 22.18
_cell_measurement_theta_min 2.32
_cell_volume 2839.6(11)
_computing_cell_refinement 'Bruker SMART'
_computing_data_collection 'Bruker SMART'
_computing_data_reduction 'Bruker SAINT'
_computing_molecular_graphics 'Bruker SHEXTL'
_computing_publication_material 'Bruker SHEXTL'
_computing_structure_refinement 'Bruker SHEXTL'
_computing_structure_solution 'Bruker SHEXTL'
_diffrn_ambient_temperature 273(2)
_diffrn_measured_fraction_theta_full 0.987
_diffrn_measured_fraction_theta_max 0.987
_diffrn_measurement_device_type 'CCD area detector'
_diffrn_measurement_method 'phi and omega scans'
_diffrn_radiation_monochromator graphite
_diffrn_radiation_source 'fine-focus sealed tube'
_diffrn_radiation_type MoK\a
_diffrn_radiation_wavelength 0.71073
_diffrn_reflns_av_R_equivalents 0.0782
_diffrn_reflns_av_sigmaI/netI 0.0551
_diffrn_reflns_limit_h_max 19
_diffrn_reflns_limit_h_min -18
_diffrn_reflns_limit_k_max 15
_diffrn_reflns_limit_k_min -15
_diffrn_reflns_limit_l_max 24
_diffrn_reflns_limit_l_min -22
_diffrn_reflns_number 49599
_diffrn_reflns_theta_full 28.21
_diffrn_reflns_theta_max 28.21
_diffrn_reflns_theta_min 1.55
_exptl_absorpt_coefficient_mu 0.770
_exptl_absorpt_correction_T_max 0.7457
_exptl_absorpt_correction_T_min 0.6326
_exptl_absorpt_correction_type multi-scan
_exptl_absorpt_process_details '(SADABS, Sheldrick, Bruker, 2001)'
_exptl_crystal_colour Orange
_exptl_crystal_density_diffrn 1.466
_exptl_crystal_density_method 'not measured'
_exptl_crystal_description Block
_exptl_crystal_F_000 1364
_exptl_crystal_size_max 0.32
_exptl_crystal_size_mid 0.22
_exptl_crystal_size_min 0.19
_refine_diff_density_max 0.461
_refine_diff_density_min -0.746
_refine_diff_density_rms 0.079
_refine_ls_extinction_method none
_refine_ls_goodness_of_fit_ref 1.076
_refine_ls_hydrogen_treatment mixed
_refine_ls_matrix_type full
_refine_ls_number_parameters 341
_refine_ls_number_reflns 6916
_refine_ls_number_restraints 0
_refine_ls_restrained_S_all 1.076
_refine_ls_R_factor_all 0.0692
_refine_ls_R_factor_gt 0.0382
_refine_ls_shift/su_max 0.002
_refine_ls_shift/su_mean 0.000
_refine_ls_structure_factor_coef Fsqd
_refine_ls_weighting_details 'calc w=1/[\s^2^(Fo^2^)+(0.0375P)^2^+0.0000P] where P=(Fo^2^+2Fc^2^)/3'
_refine_ls_weighting_scheme calc
_refine_ls_wR_factor_gt 0.0812
_refine_ls_wR_factor_ref 0.0911
_reflns_number_gt 4834
_reflns_number_total 6916
_reflns_threshold_expression >2sigma(I)
_cod_data_source_file c7dt00938k2.cif
_cod_data_source_block Complex-1
_cod_depositor_comments
;
The following automatic conversions were performed:

'_symmetry_cell_setting' value 'Monoclinic' changed to 'monoclinic'
according to
/home/data/users/saulius/crontab/automatic-downloads/rss-feeds/RSC/lib/dictionaries/cif_core.dic
dictionary named 'cif_core.dic' version 2.4.2 from 2011-04-26.

Automatic conversion script
Id: cif_fix_values 4973 2017-02-22 13:04:09Z antanas 
;
_cod_original_cell_volume 2839.7(12)
_cod_original_sg_symbol_H-M 'P2(1)/n  '
_cod_database_code 7043234

loop_
_symmetry_equiv_pos_as_xyz
'x, y, z'
'-x+1/2, y+1/2, -z+1/2'
'-x, -y, -z'
'x-1/2, -y-1/2, z-1/2'

loop_
_atom_site_label
_atom_site_type_symbol
_atom_site_fract_x
_atom_site_fract_y
_atom_site_fract_z
_atom_site_U_iso_or_equiv
_atom_site_adp_type
_atom_site_occupancy
_atom_site_symmetry_multiplicity
_atom_site_calc_flag
_atom_site_refinement_flags
Ru1 Ru 0.688819(16) 0.029270(18) 0.827867(13) 0.03008(8) Uani 1 1 d .
Cl1 Cl 0.80050(5) 0.18884(6) 0.84370(5) 0.04257(18) Uani 1 1 d .
Cl2 Cl 0.82249(6) 0.09610(8) 0.13611(5) 0.0583(2) Uani 1 1 d .
N1 N 0.63769(17) 0.06879(18) 0.70366(13) 0.0330(5) Uani 1 1 d .
N2 N 0.54477(17) 0.11346(18) 0.65801(13) 0.0335(5) Uani 1 1 d .
N3 N 0.58547(15) 0.15583(18) 0.82868(13) 0.0302(5) Uani 1 1 d .
N4 N 0.47116(16) 0.29108(18) 0.77979(14) 0.0373(6) Uani 1 1 d .
H4 H 0.4215 0.3277 0.7463 0.045 Uiso 1 1 calc R
N5 N 0.40997(17) 0.0270(2) 0.68563(14) 0.0389(6) Uani 1 1 d .
N6 N 0.4286(2) -0.0668(2) 0.64816(16) 0.0540(7) Uani 1 1 d .
C1 C 0.46681(19) 0.1337(2) 0.68800(16) 0.0333(6) Uani 1 1 d .
H1 H 0.4197 0.1878 0.6516 0.040 Uiso 1 1 calc R
C2 C 0.5354(2) 0.1270(2) 0.58144(17) 0.0402(7) Uani 1 1 d .
C3 C 0.6249(2) 0.0949(3) 0.57855(18) 0.0471(8) Uani 1 1 d .
H3 H 0.6418 0.0960 0.5341 0.056 Uiso 1 1 calc R
C4 C 0.6864(2) 0.0601(2) 0.65409(18) 0.0396(7) Uani 1 1 d .
C5 C 0.4405(2) 0.1681(3) 0.51899(18) 0.0561(9) Uani 1 1 d .
H5A H 0.3868 0.1171 0.5157 0.084 Uiso 1 1 calc R
H5B H 0.4482 0.1702 0.4689 0.084 Uiso 1 1 calc R
H5C H 0.4253 0.2437 0.5322 0.084 Uiso 1 1 calc R
C6 C 0.7917(2) 0.0184(3) 0.6785(2) 0.0569(9) Uani 1 1 d .
H6A H 0.8280 0.0367 0.7332 0.085 Uiso 1 1 calc R
H6B H 0.8233 0.0548 0.6467 0.085 Uiso 1 1 calc R
H6C H 0.7916 -0.0631 0.6714 0.085 Uiso 1 1 calc R
C7 C 0.50798(19) 0.1908(2) 0.76683(16) 0.0317(6) Uani 1 1 d .
C8 C 0.5990(2) 0.2394(2) 0.88716(17) 0.0330(6) Uani 1 1 d .
C9 C 0.6698(2) 0.2491(3) 0.96297(17) 0.0413(7) Uani 1 1 d .
H9 H 0.7183 0.1929 0.9847 0.050 Uiso 1 1 calc R
C10 C 0.6656(2) 0.3460(3) 1.00515(19) 0.0496(8) Uani 1 1 d .
H10 H 0.7122 0.3548 1.0565 0.060 Uiso 1 1 calc R
C11 C 0.5933(2) 0.4314(3) 0.9731(2) 0.0468(8) Uani 1 1 d .
H11 H 0.5937 0.4958 1.0033 0.056 Uiso 1 1 calc R
C12 C 0.5220(2) 0.4219(2) 0.89834(19) 0.0421(7) Uani 1 1 d .
H12 H 0.4731 0.4777 0.8771 0.051 Uiso 1 1 calc R
C13 C 0.5264(2) 0.3248(2) 0.85566(17) 0.0329(6) Uani 1 1 d .
C14 C 0.3256(2) 0.0154(3) 0.7030(2) 0.0511(8) Uani 1 1 d .
C15 C 0.2905(3) -0.0927(3) 0.6773(2) 0.0665(11) Uani 1 1 d .
H15 H 0.2346 -0.1279 0.6812 0.080 Uiso 1 1 calc R
C16 C 0.3552(3) -0.1392(3) 0.6442(2) 0.0692(11) Uani 1 1 d .
C17 C 0.2867(3) 0.1039(3) 0.7419(2) 0.0708(11) Uani 1 1 d .
H17A H 0.3347 0.1176 0.7944 0.106 Uiso 1 1 calc R
H17B H 0.2249 0.0781 0.7448 0.106 Uiso 1 1 calc R
H17C H 0.2753 0.1736 0.7118 0.106 Uiso 1 1 calc R
C18 C 0.3534(4) -0.2569(4) 0.6083(3) 0.120(2) Uani 1 1 d .
H18A H 0.4074 -0.2629 0.5897 0.181 Uiso 1 1 calc R
H18B H 0.2907 -0.2677 0.5648 0.181 Uiso 1 1 calc R
H18C H 0.3610 -0.3146 0.6477 0.181 Uiso 1 1 calc R
C19 C 0.6166(2) -0.1152(2) 0.86650(18) 0.0392(7) Uani 1 1 d .
C20 C 0.6852(2) -0.0565(2) 0.93332(18) 0.0431(7) Uani 1 1 d .
H20 H 0.6632 -0.0290 0.9719 0.052 Uiso 1 1 calc R
C21 C 0.7856(2) -0.0390(2) 0.94233(18) 0.0443(8) Uani 1 1 d .
H21 H 0.8284 0.0014 0.9859 0.053 Uiso 1 1 calc R
C22 C 0.8220(2) -0.0824(2) 0.8856(2) 0.0454(8) Uani 1 1 d .
C23 C 0.7553(2) -0.1387(2) 0.8194(2) 0.0441(8) Uani 1 1 d .
H23 H 0.7779 -0.1679 0.7816 0.053 Uiso 1 1 calc R
C24 C 0.6527(2) -0.1518(2) 0.80899(18) 0.0414(7) Uani 1 1 d .
H24 H 0.6086 -0.1855 0.7628 0.050 Uiso 1 1 calc R
C25 C 0.5090(2) -0.1403(3) 0.8565(2) 0.0520(8) Uani 1 1 d .
H25 H 0.4665 -0.1272 0.8009 0.062 Uiso 1 1 calc R
C26 C 0.4690(3) -0.0668(3) 0.9066(3) 0.0782(12) Uani 1 1 d .
H26A H 0.5054 -0.0833 0.9616 0.117 Uiso 1 1 calc R
H26B H 0.3992 -0.0832 0.8933 0.117 Uiso 1 1 calc R
H26C H 0.4770 0.0126 0.8967 0.117 Uiso 1 1 calc R
C27 C 0.5014(3) -0.2671(3) 0.8744(3) 0.1036(18) Uani 1 1 d .
H27A H 0.5188 -0.3130 0.8378 0.155 Uiso 1 1 calc R
H27B H 0.4340 -0.2844 0.8693 0.155 Uiso 1 1 calc R
H27C H 0.5466 -0.2836 0.9274 0.155 Uiso 1 1 calc R
C28 C 0.9300(2) -0.0622(3) 0.8949(3) 0.0694(11) Uani 1 1 d .
H28A H 0.9417 -0.0967 0.8513 0.104 Uiso 1 1 calc R
H28B H 0.9741 -0.0958 0.9436 0.104 Uiso 1 1 calc R
H28C H 0.9425 0.0186 0.8956 0.104 Uiso 1 1 calc R

loop_
_atom_site_aniso_label
_atom_site_aniso_U_11
_atom_site_aniso_U_22
_atom_site_aniso_U_33
_atom_site_aniso_U_23
_atom_site_aniso_U_13
_atom_site_aniso_U_12
Ru1 0.03128(12) 0.02749(12) 0.03011(13) -0.00056(10) 0.00996(9) 0.00328(9)
Cl1 0.0414(4) 0.0383(4) 0.0453(5) -0.0009(3) 0.0131(4) -0.0053(3)
Cl2 0.0517(5) 0.0653(6) 0.0465(5) -0.0067(4) 0.0054(4) -0.0139(4)
N1 0.0344(13) 0.0331(12) 0.0314(13) 0.0002(10) 0.0124(11) -0.0012(10)
N2 0.0358(13) 0.0338(13) 0.0279(13) -0.0006(10) 0.0087(11) -0.0006(10)
N3 0.0283(12) 0.0322(12) 0.0284(12) -0.0040(9) 0.0087(10) 0.0010(9)
N4 0.0328(13) 0.0357(13) 0.0380(15) -0.0021(11) 0.0072(11) 0.0092(10)
N5 0.0383(13) 0.0393(13) 0.0368(14) -0.0047(11) 0.0115(12) -0.0063(11)
N6 0.077(2) 0.0422(15) 0.0473(18) -0.0139(13) 0.0286(16) -0.0163(14)
C1 0.0316(14) 0.0319(14) 0.0328(16) -0.0013(12) 0.0079(13) -0.0005(11)
C2 0.0535(19) 0.0380(16) 0.0281(16) -0.0014(12) 0.0140(15) -0.0059(14)
C3 0.064(2) 0.0490(19) 0.0346(18) -0.0028(14) 0.0261(17) -0.0048(16)
C4 0.0484(18) 0.0374(16) 0.0396(18) -0.0070(13) 0.0240(16) -0.0039(13)
C5 0.064(2) 0.058(2) 0.0339(19) 0.0034(16) 0.0035(17) 0.0005(17)
C6 0.054(2) 0.069(2) 0.060(2) -0.0017(18) 0.036(2) 0.0065(17)
C7 0.0264(13) 0.0335(15) 0.0333(16) -0.0009(12) 0.0089(12) 0.0026(11)
C8 0.0330(15) 0.0344(15) 0.0315(16) -0.0004(12) 0.0121(13) 0.0022(12)
C9 0.0387(16) 0.0473(18) 0.0354(17) -0.0025(14) 0.0110(14) 0.0065(14)
C10 0.0484(19) 0.063(2) 0.0350(18) -0.0181(15) 0.0127(16) -0.0055(16)
C11 0.0501(19) 0.0453(18) 0.052(2) -0.0171(15) 0.0267(17) 0.0000(15)
C12 0.0435(17) 0.0365(16) 0.050(2) -0.0062(14) 0.0217(16) 0.0052(13)
C13 0.0315(14) 0.0330(15) 0.0354(16) -0.0039(12) 0.0138(13) 0.0005(11)
C14 0.0380(17) 0.058(2) 0.054(2) 0.0078(17) 0.0139(16) -0.0048(15)
C15 0.056(2) 0.073(3) 0.061(3) 0.008(2) 0.011(2) -0.0267(19)
C16 0.098(3) 0.055(2) 0.049(2) -0.0095(18) 0.020(2) -0.036(2)
C17 0.052(2) 0.072(3) 0.103(3) 0.011(2) 0.046(2) 0.0040(19)
C18 0.203(6) 0.068(3) 0.105(4) -0.038(3) 0.075(4) -0.068(3)
C19 0.0466(18) 0.0296(15) 0.0418(18) 0.0070(13) 0.0170(15) 0.0016(13)
C20 0.055(2) 0.0394(17) 0.0363(18) 0.0086(13) 0.0185(16) 0.0094(14)
C21 0.0473(18) 0.0376(17) 0.0361(17) 0.0064(14) 0.0020(15) 0.0073(14)
C22 0.0386(17) 0.0351(16) 0.058(2) 0.0102(15) 0.0124(16) 0.0108(13)
C23 0.0523(19) 0.0298(15) 0.058(2) 0.0019(14) 0.0299(17) 0.0110(14)
C24 0.0503(18) 0.0278(15) 0.0440(19) -0.0012(13) 0.0153(15) 0.0024(13)
C25 0.053(2) 0.0478(19) 0.061(2) 0.0087(17) 0.0281(18) -0.0012(16)
C26 0.067(3) 0.091(3) 0.093(3) -0.002(3) 0.049(3) 0.003(2)
C27 0.087(3) 0.061(3) 0.186(6) 0.020(3) 0.078(4) -0.012(2)
C28 0.0389(19) 0.064(2) 0.094(3) 0.006(2) 0.013(2) 0.0147(17)

loop_
_atom_type_symbol
_atom_type_description
_atom_type_scat_dispersion_real
_atom_type_scat_dispersion_imag
_atom_type_scat_source
C C 0.0033 0.0016 'International Tables Vol C Tables 4.2.6.8 and 6.1.1.4'
H H 0.0000 0.0000 'International Tables Vol C Tables 4.2.6.8 and 6.1.1.4'
N N 0.0061 0.0033 'International Tables Vol C Tables 4.2.6.8 and 6.1.1.4'
Cl Cl 0.1484 0.1585 'International Tables Vol C Tables 4.2.6.8 and 6.1.1.4'
Ru Ru -1.2594 0.8363 'International Tables Vol C Tables 4.2.6.8 and 6.1.1.4'

loop_
_geom_angle_atom_site_label_1
_geom_angle_atom_site_label_2
_geom_angle_atom_site_label_3
_geom_angle
N3 Ru1 N1 83.88(8)
N3 Ru1 C24 123.88(10)
N1 Ru1 C24 94.30(10)
N3 Ru1 C21 116.75(10)
N1 Ru1 C21 158.34(11)
C24 Ru1 C21 79.91(11)
N3 Ru1 C20 93.74(10)
N1 Ru1 C20 155.82(10)
C24 Ru1 C20 67.08(11)
C21 Ru1 C20 37.59(11)
N3 Ru1 C23 161.77(10)
N1 Ru1 C23 95.87(10)
C24 Ru1 C23 37.89(11)
C21 Ru1 C23 66.76(12)
C20 Ru1 C23 79.02(11)
N3 Ru1 C22 153.38(11)
N1 Ru1 C22 121.04(11)
C24 Ru1 C22 67.54(11)
C21 Ru1 C22 37.52(12)
C20 Ru1 C22 67.50(12)
C23 Ru1 C22 36.57(11)
N3 Ru1 C19 96.57(10)
N1 Ru1 C19 118.61(10)
C24 Ru1 C19 37.07(10)
C21 Ru1 C19 68.10(11)
C20 Ru1 C19 37.60(11)
C23 Ru1 C19 67.48(11)
C22 Ru1 C19 80.16(11)
N3 Ru1 Cl1 84.13(6)
N1 Ru1 Cl1 84.79(6)
C24 Ru1 Cl1 151.79(8)
C21 Ru1 Cl1 90.58(9)
C20 Ru1 Cl1 118.99(9)
C23 Ru1 Cl1 114.04(8)
C22 Ru1 Cl1 88.76(8)
C19 Ru1 Cl1 156.57(8)
C4 N1 N2 104.8(2)
C4 N1 Ru1 129.4(2)
N2 N1 Ru1 125.77(17)
C2 N2 N1 111.2(2)
C2 N2 C1 125.4(2)
N1 N2 C1 123.2(2)
C7 N3 C8 105.4(2)
C7 N3 Ru1 125.88(18)
C8 N3 Ru1 126.70(17)
C7 N4 C13 108.1(2)
C7 N4 H4 125.9
C13 N4 H4 125.9
N6 N5 C14 113.1(2)
N6 N5 C1 118.5(2)
C14 N5 C1 127.1(3)
C16 N6 N5 103.5(3)
N2 C1 N5 110.5(2)
N2 C1 C7 110.8(2)
N5 C1 C7 114.8(2)
N2 C1 H1 106.7
N5 C1 H1 106.7
C7 C1 H1 106.7
N2 C2 C3 106.1(3)
N2 C2 C5 122.0(3)
C3 C2 C5 131.9(3)
C2 C3 C4 107.5(3)
C2 C3 H3 126.2
C4 C3 H3 126.2
N1 C4 C3 110.3(3)
N1 C4 C6 123.6(3)
C3 C4 C6 126.0(3)
C2 C5 H5A 109.5
C2 C5 H5B 109.5
H5A C5 H5B 109.5
C2 C5 H5C 109.5
H5A C5 H5C 109.5
H5B C5 H5C 109.5
C4 C6 H6A 109.5
C4 C6 H6B 109.5
H6A C6 H6B 109.5
C4 C6 H6C 109.5
H6A C6 H6C 109.5
H6B C6 H6C 109.5
N3 C7 N4 112.5(2)
N3 C7 C1 126.0(2)
N4 C7 C1 121.3(2)
C9 C8 C13 120.6(3)
C9 C8 N3 131.1(3)
C13 C8 N3 108.3(2)
C8 C9 C10 117.0(3)
C8 C9 H9 121.5
C10 C9 H9 121.5
C9 C10 C11 122.2(3)
C9 C10 H10 118.9
C11 C10 H10 118.9
C12 C11 C10 121.3(3)
C12 C11 H11 119.4
C10 C11 H11 119.4
C11 C12 C13 116.7(3)
C11 C12 H12 121.7
C13 C12 H12 121.7
N4 C13 C12 132.0(3)
N4 C13 C8 105.6(2)
C12 C13 C8 122.3(3)
N5 C14 C15 104.8(3)
N5 C14 C17 124.7(3)
C15 C14 C17 130.4(3)
C14 C15 C16 106.5(3)
C14 C15 H15 126.8
C16 C15 H15 126.8
N6 C16 C15 112.0(3)
N6 C16 C18 118.8(4)
C15 C16 C18 129.2(4)
C14 C17 H17A 109.5
C14 C17 H17B 109.5
H17A C17 H17B 109.5
C14 C17 H17C 109.5
H17A C17 H17C 109.5
H17B C17 H17C 109.5
C16 C18 H18A 109.5
C16 C18 H18B 109.5
H18A C18 H18B 109.5
C16 C18 H18C 109.5
H18A C18 H18C 109.5
H18B C18 H18C 109.5
C24 C19 C20 117.0(3)
C24 C19 C25 120.0(3)
C20 C19 C25 123.0(3)
C24 C19 Ru1 69.26(16)
C20 C19 Ru1 69.49(16)
C25 C19 Ru1 133.1(2)
C21 C20 C19 121.5(3)
C21 C20 Ru1 70.95(17)
C19 C20 Ru1 72.91(17)
C21 C20 H20 119.2
C19 C20 H20 119.2
Ru1 C20 H20 129.4
C20 C21 C22 120.6(3)
C20 C21 Ru1 71.46(17)
C22 C21 Ru1 73.18(18)
C20 C21 H21 119.7
C22 C21 H21 119.7
Ru1 C21 H21 127.8
C23 C22 C21 118.5(3)
C23 C22 C28 120.9(3)
C21 C22 C28 120.5(3)
C23 C22 Ru1 71.08(16)
C21 C22 Ru1 69.30(16)
C28 C22 Ru1 128.7(2)
C22 C23 C24 120.6(3)
C22 C23 Ru1 72.36(17)
C24 C23 Ru1 69.56(15)
C22 C23 H23 119.7
C24 C23 H23 119.7
Ru1 C23 H23 131.2
C19 C24 C23 121.7(3)
C19 C24 Ru1 73.67(16)
C23 C24 Ru1 72.56(16)
C19 C24 H24 119.1
C23 C24 H24 119.1
Ru1 C24 H24 126.6
C26 C25 C19 114.8(3)
C26 C25 C27 110.2(3)
C19 C25 C27 108.2(3)
C26 C25 H25 107.8
C19 C25 H25 107.8
C27 C25 H25 107.8
C25 C26 H26A 109.5
C25 C26 H26B 109.5
H26A C26 H26B 109.5
C25 C26 H26C 109.5
H26A C26 H26C 109.5
H26B C26 H26C 109.5
C25 C27 H27A 109.5
C25 C27 H27B 109.5
H27A C27 H27B 109.5
C25 C27 H27C 109.5
H27A C27 H27C 109.5
H27B C27 H27C 109.5
C22 C28 H28A 109.5
C22 C28 H28B 109.5
H28A C28 H28B 109.5
C22 C28 H28C 109.5
H28A C28 H28C 109.5
H28B C28 H28C 109.5

loop_
_geom_bond_atom_site_label_1
_geom_bond_atom_site_label_2
_geom_bond_distance
Ru1 N3 2.101(2)
Ru1 N1 2.152(2)
Ru1 C24 2.173(3)
Ru1 C21 2.178(3)
Ru1 C20 2.185(3)
Ru1 C23 2.213(3)
Ru1 C22 2.229(3)
Ru1 C19 2.230(3)
Ru1 Cl1 2.4064(8)
N1 C4 1.339(3)
N1 N2 1.385(3)
N2 C2 1.360(3)
N2 C1 1.441(3)
N3 C7 1.318(3)
N3 C8 1.403(3)
N4 C7 1.342(3)
N4 C13 1.369(3)
N4 H4 0.8600
N5 N6 1.369(3)
N5 C14 1.372(4)
N5 C1 1.483(3)
N6 C16 1.333(4)
C1 C7 1.490(4)
C1 H1 0.9800
C2 C3 1.363(4)
C2 C5 1.492(4)
C3 C4 1.389(4)
C3 H3 0.9300
C4 C6 1.493(4)
C5 H5A 0.9600
C5 H5B 0.9600
C5 H5C 0.9600
C6 H6A 0.9600
C6 H6B 0.9600
C6 H6C 0.9600
C8 C9 1.380(4)
C8 C13 1.402(4)
C9 C10 1.382(4)
C9 H9 0.9300
C10 C11 1.401(4)
C10 H10 0.9300
C11 C12 1.369(4)
C11 H11 0.9300
C12 C13 1.390(4)
C12 H12 0.9300
C14 C15 1.375(5)
C14 C17 1.477(5)
C15 C16 1.397(5)
C15 H15 0.9300
C16 C18 1.519(5)
C17 H17A 0.9600
C17 H17B 0.9600
C17 H17C 0.9600
C18 H18A 0.9600
C18 H18B 0.9600
C18 H18C 0.9600
C19 C24 1.401(4)
C19 C20 1.424(4)
C19 C25 1.519(4)
C20 C21 1.406(4)
C20 H20 0.9300
C21 C22 1.418(4)
C21 H21 0.9300
C22 C23 1.394(4)
C22 C28 1.517(4)
C23 C24 1.424(4)
C23 H23 0.9300
C24 H24 0.9300
C25 C26 1.515(5)
C25 C27 1.529(5)
C25 H25 0.9800
C26 H26A 0.9600
C26 H26B 0.9600
C26 H26C 0.9600
C27 H27A 0.9600
C27 H27B 0.9600
C27 H27C 0.9600
C28 H28A 0.9600
C28 H28B 0.9600
C28 H28C 0.9600
